data_6000426
loop_
_publ_author_name
'Zachwieja, U.'
'Wlodarski, J.'

_publ_section_title
;
 Cs4Au7Sn2: a gold tin framework structure with Au-7 clusters and Sn-2
 dumb-bells
;
_journal_name_full 'Zeitschrift Fur Anorganische Und Allgemeine Chemie'
_journal_page_first 1443
_journal_page_last 1446
_journal_paper_doi 10.1002/(SICI)1521-3749(199809)624:9<1443::AID-ZAAC1443>3.0.CO;2-B
_journal_volume 624
_journal_year 1998
_chemical_formula_sum 'Au7 Cs4 Sn2'
_space_group_IT_number 166
_space_group_name_Hall '-R 3 2"'
_space_group_name_H-M_alt 'R -3 m :H'
_cell_angle_alpha 90.000
_cell_angle_beta 90.000
_cell_angle_gamma 120.000
_cell_formula_units_Z 3
_cell_length_a 6.844(1)
_cell_length_b 6.844(1)
_cell_length_c 29.233(5)
_cell_volume 1185.84
_exptl_absorpt_correction_type psi-scan
_exptl_crystal_size_max 0.15
_exptl_crystal_size_min 0.05
_refine_ls_extinction_coef 4.5(9)
_reflns_limit_h_max 11
_reflns_limit_h_min -11
_reflns_limit_k_max 10
_reflns_limit_k_min 0
_reflns_limit_l_max 48
_reflns_limit_l_min 0
_cod_original_sg_symbol_H-M 'R -3 m'
_cod_database_code 6000426

loop_
_space_group_symop_operation_xyz
x,y,z
-y,x-y,z
-x+y,-x,z
y,x,-z
-x,-x+y,-z
x-y,-y,-z
-x,-y,-z
y,-x+y,-z
x-y,x,-z
-y,-x,z
x,x-y,z
-x+y,y,z
x+2/3,y+1/3,z+1/3
-y+2/3,x-y+1/3,z+1/3
-x+y+2/3,-x+1/3,z+1/3
y+2/3,x+1/3,-z+1/3
-x+2/3,-x+y+1/3,-z+1/3
x-y+2/3,-y+1/3,-z+1/3
-x+2/3,-y+1/3,-z+1/3
y+2/3,-x+y+1/3,-z+1/3
x-y+2/3,x+1/3,-z+1/3
-y+2/3,-x+1/3,z+1/3
x+2/3,x-y+1/3,z+1/3
-x+y+2/3,y+1/3,z+1/3
x+1/3,y+2/3,z+2/3
-y+1/3,x-y+2/3,z+2/3
-x+y+1/3,-x+2/3,z+2/3
y+1/3,x+2/3,-z+2/3
-x+1/3,-x+y+2/3,-z+2/3
x-y+1/3,-y+2/3,-z+2/3
-x+1/3,-y+2/3,-z+2/3
y+1/3,-x+y+2/3,-z+2/3
x-y+1/3,x+2/3,-z+2/3
-y+1/3,-x+2/3,z+2/3
x+1/3,x-y+2/3,z+2/3
-x+y+1/3,y+2/3,z+2/3

loop_
_atom_site_label
_atom_site_site_symmetry_multiplicity
_atom_site_Wyckoff_symbol
_atom_site_fract_x
_atom_site_fract_y
_atom_site_fract_z
_atom_site_B_iso_or_equiv
Au(1) 18 h 0.53070(4) -0.53070(4) 0.25677(2) 1.39(2)
Au(2) 3 a 0 0 0 1.27(2)
Sn 6 c 0 0 0.45008(7) 1.03(3)
Cs(1) 6 c 0 0 0.18684(8) 1.94(3)
Cs(2) 6 c 0 0 0.31482(8) 1.91(3)
